data_1510943
loop_
_publ_author_name
'Rundqvist, S.'
'Pramatus, S.'

_publ_section_title
;
 Crystal Structure Refinements of Ni3 B, o-Ni4 B3, and m-Ni4 B3
;
_journal_name_full 'Acta Chemica Scandinavica (1-27,1973-42,1988)'
_journal_page_first 191
_journal_page_last 194
_journal_paper_doi 10.3891/acta.chem.scand.21-0191
_journal_volume 21
_journal_year 1967
_chemical_formula_sum 'B3 Ni4'
_chemical_name_systematic 'Ni4 B3'
_space_group_IT_number 62
_symmetry_space_group_name_Hall '-P 2ac 2n'
_symmetry_space_group_name_H-M 'P n m a'
_cell_angle_alpha 90
_cell_angle_beta 90
_cell_angle_gamma 90
_cell_formula_units_Z 4
_cell_length_a 11.954
_cell_length_b 2.9815
_cell_length_c 6.5684
_cell_volume 234.103
_citation_journal_id_ASTM ACSAA4
_cod_data_source_file boron_473.cif
_cod_data_source_block B3Ni4
_cod_original_cell_volume 234.1034
_cod_database_code 1510943

loop_
_symmetry_equiv_pos_as_xyz
x,y,z
-x+1/2,-y,z+1/2
x+1/2,-y+1/2,-z+1/2
-x,y+1/2,-z
-x,-y,-z
x-1/2,y,-z-1/2
-x-1/2,y-1/2,z-1/2
x,-y-1/2,z

loop_
_atom_site_label
_atom_site_type_symbol
_atom_site_fract_x
_atom_site_fract_y
_atom_site_fract_z
_atom_site_occupancy
_atom_site_U_iso_or_equiv
Ni1 Ni 0.1484 0.25 0.9912 1 0.0
B3 B 0.2565 0.25 0.6792 1 0.0
B2 B 0.0356 0.25 0.4815 1 0.0
Ni3 Ni 0.2002 0.25 0.3788 1 0.0
B1 B 0.4685 0.25 0.4328 1 0.0
Ni4 Ni 0.3756 0.25 0.1675 1 0.0
Ni2 Ni 0.4497 0.25 0.749 1 0.0
